data_4303053
loop_
_publ_author_name
'Yuichi Shimazaki'
'T. Daniel P. Stack'
'Tim Storr'

_publ_contact_author_email ' tim_storr@sfu.ca'
_publ_contact_author_fax ' 778-782-3765 '
_publ_contact_author_name ' Tim Storr'
_publ_section_title
;
Detailed Evaluation of the Geometric and Electronic Structures of
One-Electron Oxidized Group 10 (Ni, Pd, and Pt)
Metal(II)-(Disalicylidene)diamine Complexes
;
_journal_name_full 'Inorganic Chemistry'
_journal_page_first 8383
_journal_page_last 8392
_journal_paper_doi 10.1021/ic901003q
_journal_volume 48
_journal_year 2009
_chemical_formula_sum 'C36 H52 F6 N2 O2 Pd Sb'
_chemical_formula_weight 886.96
_space_group_IT_number 14
_symmetry_cell_setting monoclinic
_symmetry_Int_Tables_number 14
_symmetry_space_group_name_Hall '-P 2yab'
_symmetry_space_group_name_H-M 'P 1 21/a 1'
_cell_angle_alpha 90
_cell_angle_beta 101.3523(8)
_cell_angle_gamma 90
_cell_formula_units_Z 4
_cell_length_a 11.8995(3)
_cell_length_b 17.6082(5)
_cell_length_c 18.8645(5)
_cell_measurement_reflns_used 24056
_cell_measurement_temperature 133.2
_cell_measurement_theta_max 27.5
_cell_measurement_theta_min 3.2
_cell_volume 3875.32(18)
_computing_cell_refinement PROCESS-AUTO
_computing_data_collection PROCESS-AUTO
_computing_data_reduction 'teXsan Ver. 1.11'
_computing_publication_material 'teXsan Ver. 1.11'
_computing_structure_refinement 'teXsan Ver. 1.10'
_computing_structure_solution SHELXS97
_diffrn_detector_area_resol_mean 10.00
_diffrn_measured_fraction_theta_full 0.9975
_diffrn_measured_fraction_theta_max 0.9975
_diffrn_measurement_device_type 'Rigaku RAXIS-RAPID Imaging Plate'
_diffrn_measurement_method \w
_diffrn_radiation_type 'Mo K\a'
_diffrn_radiation_wavelength 0.7107
_diffrn_reflns_av_R_equivalents 0.056
_diffrn_reflns_limit_h_max 15
_diffrn_reflns_limit_h_min -15
_diffrn_reflns_limit_k_max 22
_diffrn_reflns_limit_k_min -22
_diffrn_reflns_limit_l_max 20
_diffrn_reflns_limit_l_min -24
_diffrn_reflns_number 37410
_diffrn_reflns_theta_full 27.48
_diffrn_reflns_theta_max 27.48
_exptl_absorpt_coefficient_mu 1.222
_exptl_absorpt_correction_T_max 0.970
_exptl_absorpt_correction_T_min 0.882
_exptl_absorpt_correction_type multi-scan
_exptl_absorpt_process_details '(Higashi, 1995)'
_exptl_crystal_colour green
_exptl_crystal_density_diffrn 1.520
_exptl_crystal_density_method 'not measured'
_exptl_crystal_description platelet
_exptl_crystal_size_max 0.100
_exptl_crystal_size_mid 0.050
_exptl_crystal_size_min 0.040
_refine_diff_density_max 1.87
_refine_diff_density_min -1.51
_refine_ls_extinction_method none
_refine_ls_goodness_of_fit_ref 1.242
_refine_ls_hydrogen_treatment noref
_refine_ls_number_parameters 433
_refine_ls_number_reflns 8877
_refine_ls_R_factor_gt 0.0608
_refine_ls_shift/su_max 0.0006
_refine_ls_structure_factor_coef Fsqd
_refine_ls_weighting_details 'w = 1/[\s^2^(Fo^2^) + (0.05000(Max(Fo^2^,0) + 2Fc^2^)/3)^2^]'
_refine_ls_weighting_scheme calc
_refine_ls_wR_factor_ref 0.1591
_reflns_number_gt 5207
_reflns_number_total 8877
_reflns_threshold_expression F^2^>2.0\s(F^2^)
_cod_data_source_file ic901003q_si_003_2.cif
_cod_data_source_block shimazaki
_cod_original_cell_volume 3875.3(2)
_cod_original_formula_sum 'C36 H52 F6 N2 O2 Pd Sb '
_cod_database_code 4303053

loop_
_symmetry_equiv_pos_as_xyz
x,y,z
1/2-x,1/2+y,-z
-x,-y,-z
1/2+x,1/2-y,z

loop_
_atom_site_label
_atom_site_type_symbol
_atom_site_fract_x
_atom_site_fract_y
_atom_site_fract_z
_atom_site_U_iso_or_equiv
_atom_site_adp_type
_atom_site_occupancy
_atom_site_calc_flag
_atom_site_refinement_flags
_atom_site_disorder_assembly
_atom_site_disorder_group
Sb(2) Sb 0.30648(6) 0.53032(4) 0.06175(4) 0.0704(2) Uani 1.00 d . . .
Pd(1) Pd 0.83816(4) 0.30412(3) 0.24868(2) 0.0290(1) Uani 1.00 d . . .
F(1) F 0.2377(5) 0.5347(4) 0.1406(4) 0.117(3) Uani 1.00 d . . .
F(2) F 0.4352(6) 0.5518(8) 0.1213(4) 0.258(6) Uani 1.00 d . . .
F(3) F 0.275(1) 0.6284(5) 0.0412(6) 0.288(6) Uani 1.00 d . . .
F(4) F 0.1679(7) 0.5022(5) 0.0050(6) 0.190(4) Uani 1.00 d . . .
F(5) F 0.3262(7) 0.4285(4) 0.0749(5) 0.152(3) Uani 1.00 d . . .
F(6) F 0.378(1) 0.5210(7) -0.0155(4) 0.234(5) Uani 1.00 d . . .
O(1) O 0.9009(3) 0.4072(2) 0.2790(2) 0.034(1) Uani 1.00 d . . .
O(2) O 0.9704(3) 0.2615(2) 0.3157(2) 0.032(1) Uani 1.00 d . . .
N(1) N 0.7051(4) 0.3451(3) 0.1835(3) 0.036(1) Uani 1.00 d . . .
N(2) N 0.7769(4) 0.2059(3) 0.2136(3) 0.032(1) Uani 1.00 d . . .
C(1) C 0.8663(5) 0.4704(4) 0.2513(3) 0.032(2) Uani 1.00 d . . .
C(2) C 0.9362(5) 0.5385(4) 0.2734(3) 0.036(2) Uani 1.00 d . . .
C(3) C 0.8950(6) 0.6065(4) 0.2421(4) 0.041(2) Uani 1.00 d . . .
C(4) C 0.7954(6) 0.6150(4) 0.1903(4) 0.045(2) Uani 1.00 d . . .
C(5) C 0.7296(6) 0.5505(4) 0.1683(4) 0.049(2) Uani 1.00 d . . .
C(6) C 0.7609(5) 0.4787(4) 0.1962(3) 0.037(2) Uani 1.00 d . . .
C(7) C 0.6858(5) 0.4157(4) 0.1682(4) 0.041(2) Uani 1.00 d . . .
C(8) C 0.6228(6) 0.2849(4) 0.1548(5) 0.061(2) Uani 1.00 d . . .
C(9) C 0.5262(5) 0.3032(4) 0.0922(3) 0.039(2) Uani 1.00 d . . .
C(10) C 0.4501(6) 0.2349(5) 0.0700(4) 0.059(2) Uani 1.00 d . . .
C(11) C 0.5029(6) 0.1618(5) 0.0712(4) 0.058(2) Uani 1.00 d . . .
C(12) C 0.6012(5) 0.1463(4) 0.1329(4) 0.041(2) Uani 1.00 d . . .
C(13) C 0.6768(6) 0.2128(4) 0.1516(4) 0.061(2) Uani 1.00 d . . .
C(14) C 0.8246(5) 0.1416(4) 0.2342(3) 0.034(2) Uani 1.00 d . . .
C(15) C 0.9248(5) 0.1290(4) 0.2897(3) 0.031(2) Uani 1.00 d . . .
C(16) C 0.9892(4) 0.1888(4) 0.3296(3) 0.031(2) Uani 1.00 d . . .
C(17) C 1.0795(4) 0.1679(4) 0.3893(3) 0.031(2) Uani 1.00 d . . .
C(18) C 1.1021(5) 0.0920(4) 0.4007(3) 0.036(2) Uani 1.00 d . . .
C(19) C 1.0447(5) 0.0321(4) 0.3583(3) 0.033(2) Uani 1.00 d . . .
C(20) C 0.9551(5) 0.0532(4) 0.3045(3) 0.034(2) Uani 1.00 d . . .
C(21) C 1.0486(5) 0.5321(4) 0.3297(3) 0.040(2) Uani 1.00 d . . .
C(22) C 1.1301(6) 0.4781(5) 0.3023(4) 0.057(2) Uani 1.00 d . . .
C(23) C 1.0236(7) 0.5035(5) 0.4016(4) 0.060(2) Uani 1.00 d . . .
C(24) C 1.1074(7) 0.6097(5) 0.3411(5) 0.066(3) Uani 1.00 d . . .
C(25) C 0.7628(6) 0.6919(4) 0.1548(4) 0.049(2) Uani 1.00 d . . .
C(26) C 0.8198(8) 0.6978(5) 0.0923(5) 0.076(3) Uani 1.00 d . . .
C(27) C 0.803(1) 0.7569(6) 0.2078(6) 0.128(5) Uani 1.00 d . . .
C(28) C 0.6337(8) 0.6995(6) 0.1271(7) 0.096(4) Uani 1.00 d . . .
C(29) C 1.1445(5) 0.2306(4) 0.4392(3) 0.036(2) Uani 1.00 d . . .
C(30) C 1.2117(5) 0.2816(4) 0.3948(4) 0.042(2) Uani 1.00 d . . .
C(31) C 1.0601(5) 0.2781(4) 0.4715(3) 0.038(2) Uani 1.00 d . . .
C(32) C 1.2326(5) 0.1962(4) 0.5011(3) 0.042(2) Uani 1.00 d . . .
C(33) C 1.0786(5) -0.0510(4) 0.3758(4) 0.040(2) Uani 1.00 d . . .
C(34) C 1.2056(7) -0.0631(5) 0.3754(5) 0.072(3) Uani 1.00 d . . .
C(35) C 1.0135(9) -0.1068(5) 0.3223(6) 0.089(3) Uani 1.00 d . . .
C(36) C 1.0574(10) -0.0724(6) 0.4501(5) 0.087(4) Uani 1.00 d . . .
H(1) H 0.9388 0.6517 0.2574 0.0485 Uiso 1.00 calc . . .
H(2) H 0.6593 0.5560 0.1324 0.0572 Uiso 1.00 calc . . .
H(3) H 0.6154 0.4286 0.1349 0.0487 Uiso 1.00 calc . . .
H(4) H 0.5820 0.2764 0.1947 0.0776 Uiso 1.00 calc . . .
H(5) H 0.4817 0.3452 0.1043 0.0484 Uiso 1.00 calc . . .
H(6) H 0.5592 0.3189 0.0517 0.0484 Uiso 1.00 calc . . .
H(7) H 0.3974 0.2319 0.1036 0.0706 Uiso 1.00 calc . . .
H(8) H 0.4059 0.2427 0.0232 0.0706 Uiso 1.00 calc . . .
H(9) H 0.4454 0.1230 0.0723 0.0700 Uiso 1.00 calc . . .
H(10) H 0.5303 0.1558 0.0274 0.0700 Uiso 1.00 calc . . .
H(11) H 0.5721 0.1317 0.1750 0.0520 Uiso 1.00 calc . . .
H(12) H 0.6452 0.1034 0.1207 0.0520 Uiso 1.00 calc . . .
H(13) H 0.7128 0.2188 0.1090 0.0802 Uiso 1.00 calc . . .
H(14) H 0.7894 0.0971 0.2092 0.0417 Uiso 1.00 calc . . .
H(15) H 1.1612 0.0785 0.4416 0.0430 Uiso 1.00 calc . . .
H(16) H 0.9111 0.0137 0.2758 0.0415 Uiso 1.00 calc . . .
H(17) H 1.0966 0.4285 0.2942 0.0711 Uiso 1.00 calc . . .
H(18) H 1.1454 0.4959 0.2567 0.0711 Uiso 1.00 calc . . .
H(19) H 1.2009 0.4740 0.3355 0.0711 Uiso 1.00 calc . . .
H(20) H 0.9719 0.5363 0.4208 0.0717 Uiso 1.00 calc . . .
H(21) H 0.9874 0.4534 0.3965 0.0717 Uiso 1.00 calc . . .
H(22) H 1.0918 0.4983 0.4385 0.0717 Uiso 1.00 calc . . .
H(23) H 1.1783 0.6070 0.3744 0.0804 Uiso 1.00 calc . . .
H(24) H 1.1226 0.6288 0.2956 0.0804 Uiso 1.00 calc . . .
H(25) H 1.0592 0.6462 0.3582 0.0804 Uiso 1.00 calc . . .
H(26) H 0.9009 0.6941 0.1067 0.0880 Uiso 1.00 calc . . .
H(27) H 0.7945 0.6574 0.0580 0.0880 Uiso 1.00 calc . . .
H(28) H 0.8016 0.7449 0.0672 0.0880 Uiso 1.00 calc . . .
H(29) H 0.8870 0.7526 0.2257 0.1496 Uiso 1.00 calc . . .
H(30) H 0.7891 0.8048 0.1868 0.1496 Uiso 1.00 calc . . .
H(31) H 0.7697 0.7531 0.2499 0.1496 Uiso 1.00 calc . . .
H(32) H 0.6134 0.7450 0.1016 0.1082 Uiso 1.00 calc . . .
H(33) H 0.6067 0.6575 0.0923 0.1082 Uiso 1.00 calc . . .
H(34) H 0.5918 0.6941 0.1647 0.1082 Uiso 1.00 calc . . .
H(35) H 1.2665 0.2513 0.3754 0.0498 Uiso 1.00 calc . . .
H(36) H 1.1609 0.3042 0.3546 0.0498 Uiso 1.00 calc . . .
H(37) H 1.2525 0.3206 0.4236 0.0498 Uiso 1.00 calc . . .
H(38) H 1.0988 0.3176 0.5008 0.0440 Uiso 1.00 calc . . .
H(39) H 1.0038 0.2997 0.4339 0.0440 Uiso 1.00 calc . . .
H(40) H 1.0214 0.2467 0.5009 0.0440 Uiso 1.00 calc . . .
H(41) H 1.1950 0.1639 0.5305 0.0521 Uiso 1.00 calc . . .
H(42) H 1.2867 0.1662 0.4824 0.0521 Uiso 1.00 calc . . .
H(43) H 1.2722 0.2350 0.5312 0.0521 Uiso 1.00 calc . . .
H(44) H 1.2278 -0.1143 0.3881 0.0842 Uiso 1.00 calc . . .
H(45) H 1.2201 -0.0539 0.3275 0.0842 Uiso 1.00 calc . . .
H(46) H 1.2527 -0.0296 0.4079 0.0842 Uiso 1.00 calc . . .
H(47) H 0.9305 -0.1045 0.3223 0.1045 Uiso 1.00 calc . . .
H(48) H 1.0216 -0.0968 0.2741 0.1045 Uiso 1.00 calc . . .
H(49) H 1.0359 -0.1582 0.3342 0.1045 Uiso 1.00 calc . . .
H(50) H 0.9761 -0.0695 0.4512 0.0995 Uiso 1.00 calc . . .
H(51) H 1.0822 -0.1226 0.4631 0.0995 Uiso 1.00 calc . . .
H(52) H 1.0958 -0.0382 0.4867 0.0995 Uiso 1.00 calc . . .

loop_
_atom_site_aniso_label
_atom_site_aniso_U_11
_atom_site_aniso_U_22
_atom_site_aniso_U_33
_atom_site_aniso_U_12
_atom_site_aniso_U_13
_atom_site_aniso_U_23
Sb(2) 0.0821(4) 0.0494(4) 0.0696(4) -0.0148(3) -0.0092(3) 0.0210(3)
Pd(1) 0.0269(2) 0.0328(3) 0.0252(2) 0.0005(2) -0.0001(2) -0.0001(2)
F(1) 0.098(4) 0.100(5) 0.173(7) -0.010(4) 0.077(4) -0.047(5)
F(2) 0.090(5) 0.56(2) 0.106(6) -0.125(9) -0.015(4) -0.068(9)
F(3) 0.55(2) 0.048(5) 0.20(1) -0.020(9) -0.09(1) 0.036(6)
F(4) 0.161(7) 0.129(7) 0.229(10) 0.004(6) -0.083(7) -0.054(7)
F(5) 0.183(7) 0.090(5) 0.211(8) 0.081(5) 0.109(7) 0.059(5)
F(6) 0.39(1) 0.25(1) 0.077(5) -0.18(1) 0.075(8) -0.007(6)
O(1) 0.035(2) 0.034(3) 0.029(2) -0.001(2) -0.001(2) 0.001(2)
O(2) 0.028(2) 0.034(3) 0.031(2) 0.000(2) -0.005(2) 0.003(2)
N(1) 0.035(3) 0.028(3) 0.039(3) 0.003(2) -0.006(2) 0.002(2)
N(2) 0.025(2) 0.033(3) 0.033(3) -0.004(2) -0.007(2) 0.003(2)
C(1) 0.036(3) 0.034(4) 0.027(3) -0.005(3) 0.006(3) -0.002(3)
C(2) 0.035(3) 0.040(4) 0.034(3) -0.003(3) 0.010(3) -0.006(3)
C(3) 0.041(3) 0.037(4) 0.046(4) -0.010(3) 0.009(3) -0.003(3)
C(4) 0.052(4) 0.033(4) 0.049(4) -0.007(3) 0.009(3) 0.006(3)
C(5) 0.053(4) 0.040(4) 0.044(4) -0.001(3) -0.012(3) 0.009(3)
C(6) 0.034(3) 0.030(4) 0.041(4) -0.002(3) -0.004(3) 0.004(3)
C(7) 0.038(3) 0.041(4) 0.040(4) 0.000(3) -0.005(3) 0.004(3)
C(8) 0.049(4) 0.036(4) 0.081(6) 0.009(3) -0.028(4) -0.006(4)
C(9) 0.036(3) 0.046(4) 0.032(3) -0.000(3) 0.001(3) 0.003(3)
C(10) 0.044(4) 0.053(5) 0.066(5) 0.003(4) -0.025(4) -0.011(4)
C(11) 0.045(4) 0.057(5) 0.061(5) -0.008(4) -0.017(4) 0.007(4)
C(12) 0.037(3) 0.036(4) 0.045(4) -0.002(3) -0.006(3) -0.008(3)
C(13) 0.051(4) 0.049(5) 0.064(5) -0.012(4) -0.033(4) 0.014(4)
C(14) 0.029(3) 0.036(4) 0.033(3) -0.006(3) -0.004(3) -0.003(3)
C(15) 0.028(3) 0.037(4) 0.026(3) 0.002(3) 0.004(2) 0.000(3)
C(16) 0.025(3) 0.040(4) 0.028(3) 0.000(3) 0.007(2) 0.006(3)
C(17) 0.022(3) 0.041(4) 0.029(3) 0.001(3) 0.004(2) 0.005(3)
C(18) 0.029(3) 0.045(4) 0.032(3) -0.001(3) 0.003(3) 0.009(3)
C(19) 0.036(3) 0.032(4) 0.033(3) 0.001(3) 0.009(3) 0.006(3)
C(20) 0.031(3) 0.040(4) 0.031(3) -0.001(3) 0.010(3) 0.004(3)
C(21) 0.038(3) 0.044(4) 0.036(3) -0.006(3) 0.005(3) -0.009(3)
C(22) 0.033(3) 0.069(6) 0.066(5) -0.006(4) -0.000(3) -0.019(4)
C(23) 0.065(5) 0.063(5) 0.045(4) 0.014(4) -0.005(4) -0.017(4)
C(24) 0.059(5) 0.061(6) 0.070(5) -0.014(4) -0.006(4) -0.010(4)
C(25) 0.060(4) 0.035(4) 0.048(4) -0.001(4) 0.002(3) 0.008(3)
C(26) 0.093(7) 0.059(6) 0.076(6) -0.008(5) 0.015(5) 0.026(5)
C(27) 0.22(1) 0.035(6) 0.095(8) 0.010(8) -0.045(8) -0.000(6)
C(28) 0.060(5) 0.065(7) 0.17(1) 0.017(5) 0.033(6) 0.060(7)
C(29) 0.032(3) 0.046(4) 0.028(3) -0.001(3) -0.001(3) 0.005(3)
C(30) 0.033(3) 0.051(5) 0.040(4) -0.010(3) 0.005(3) 0.002(3)
C(31) 0.040(3) 0.050(4) 0.025(3) -0.002(3) 0.009(3) -0.004(3)
C(32) 0.037(3) 0.055(4) 0.031(3) -0.004(3) -0.004(3) 0.002(3)
C(33) 0.036(3) 0.039(4) 0.042(4) -0.001(3) 0.001(3) 0.004(3)
C(34) 0.074(6) 0.056(6) 0.092(7) 0.020(5) 0.035(5) 0.013(5)
C(35) 0.109(8) 0.049(6) 0.092(7) 0.021(5) -0.022(6) -0.005(5)
C(36) 0.145(9) 0.051(6) 0.081(7) 0.003(6) 0.062(7) 0.014(5)

loop_
_atom_type_symbol
_atom_type_description
_atom_type_scat_dispersion_real
_atom_type_scat_dispersion_imag
_atom_type_scat_source
C C 0.003 0.002
;International Tables for Crystallography
(1992, Vol. C, Tables 4.2.6.8 and 6.1.1.1)
;
H H 0.000 0.000
;International Tables for Crystallography
(1992, Vol. C, Table 6.1.1.2)
;
O O 0.011 0.006
;International Tables for Crystallography
(1992, Vol. C, Tables 4.2.6.8 and 6.1.1.1)
;
N N 0.006 0.003
;International Tables for Crystallography
(1992, Vol. C, Tables 4.2.6.8 and 6.1.1.1)
;
Pd Pd -0.999 1.007
;International Tables for Crystallography
(1992, Vol. C, Tables 4.2.6.8 and 6.1.1.1)
;
Sb Sb -0.587 1.546
;International Tables for Crystallography
(1992, Vol. C, Tables 4.2.6.8 and 6.1.1.1)
;
F F 0.017 0.010
;International Tables for Crystallography
(1992, Vol. C, Tables 4.2.6.8 and 6.1.1.1)
;

loop_
_geom_angle_atom_site_label_1
_geom_angle_atom_site_label_2
_geom_angle_atom_site_label_3
_geom_angle
_geom_angle_site_symmetry_1
_geom_angle_site_symmetry_2
_geom_angle_site_symmetry_3
_geom_angle_publ_flag
F(1) Sb(2) F(2) 86.8(4) . . . yes
F(1) Sb(2) F(3) 91.6(5) . . . yes
F(1) Sb(2) F(4) 89.5(4) . . . yes
F(1) Sb(2) F(5) 89.8(3) . . . yes
F(1) Sb(2) F(6) 177.0(5) . . . yes
F(2) Sb(2) F(3) 92.8(6) . . . yes
F(2) Sb(2) F(4) 175.1(5) . . . yes
F(2) Sb(2) F(5) 93.0(6) . . . yes
F(2) Sb(2) F(6) 92.7(5) . . . yes
F(3) Sb(2) F(4) 90.5(5) . . . yes
F(3) Sb(2) F(5) 174.1(5) . . . yes
F(3) Sb(2) F(6) 91.3(6) . . . yes
F(4) Sb(2) F(5) 83.7(4) . . . yes
F(4) Sb(2) F(6) 90.8(5) . . . yes
F(5) Sb(2) F(6) 87.3(4) . . . yes
O(1) Pd(1) O(2) 87.5(2) . . . yes
O(1) Pd(1) N(1) 93.2(2) . . . yes
O(1) Pd(1) N(2) 176.7(2) . . . yes
O(2) Pd(1) N(1) 178.7(2) . . . yes
O(2) Pd(1) N(2) 94.5(2) . . . yes
N(1) Pd(1) N(2) 84.9(2) . . . yes
Pd(1) O(1) C(1) 127.4(4) . . . yes
Pd(1) O(2) C(16) 125.6(3) . . . yes
Pd(1) N(1) C(7) 126.0(4) . . . yes
Pd(1) N(1) C(8) 111.4(4) . . . yes
C(7) N(1) C(8) 122.5(5) . . . yes
Pd(1) N(2) C(13) 112.4(4) . . . yes
Pd(1) N(2) C(14) 124.4(4) . . . yes
C(13) N(2) C(14) 122.6(5) . . . yes
O(1) C(1) C(2) 118.7(5) . . . yes
O(1) C(1) C(6) 122.9(5) . . . yes
C(2) C(1) C(6) 118.3(6) . . . yes
C(1) C(2) C(3) 116.8(5) . . . yes
C(1) C(2) C(21) 120.1(6) . . . yes
C(3) C(2) C(21) 123.1(6) . . . yes
C(2) C(3) C(4) 125.2(6) . . . yes
C(3) C(4) C(5) 118.3(6) . . . yes
C(3) C(4) C(25) 120.8(6) . . . yes
C(5) C(4) C(25) 120.7(6) . . . yes
C(4) C(5) C(6) 122.3(6) . . . yes
C(1) C(6) C(5) 119.0(6) . . . yes
C(1) C(6) C(7) 123.9(6) . . . yes
C(5) C(6) C(7) 117.1(5) . . . yes
N(1) C(7) C(6) 125.8(5) . . . yes
N(1) C(8) C(9) 118.8(6) . . . yes
N(1) C(8) C(13) 112.6(6) . . . yes
C(9) C(8) C(13) 115.8(6) . . . yes
C(8) C(9) C(10) 111.6(6) . . . yes
C(9) C(10) C(11) 118.3(6) . . . yes
C(10) C(11) C(12) 116.7(6) . . . yes
C(11) C(12) C(13) 112.7(6) . . . yes
N(2) C(13) C(8) 109.5(6) . . . yes
N(2) C(13) C(12) 118.4(6) . . . yes
C(8) C(13) C(12) 117.2(6) . . . yes
N(2) C(14) C(15) 127.2(6) . . . yes
C(14) C(15) C(16) 123.6(6) . . . yes
C(14) C(15) C(20) 115.8(5) . . . yes
C(16) C(15) C(20) 120.6(5) . . . yes
O(2) C(16) C(15) 124.0(5) . . . yes
O(2) C(16) C(17) 118.3(5) . . . yes
C(15) C(16) C(17) 117.7(6) . . . yes
C(16) C(17) C(18) 117.5(6) . . . yes
C(16) C(17) C(29) 119.9(6) . . . yes
C(18) C(17) C(29) 122.6(5) . . . yes
C(17) C(18) C(19) 125.4(5) . . . yes
C(18) C(19) C(20) 115.9(6) . . . yes
C(18) C(19) C(33) 120.7(5) . . . yes
C(20) C(19) C(33) 123.3(6) . . . yes
C(15) C(20) C(19) 122.6(6) . . . yes
C(2) C(21) C(22) 109.7(5) . . . yes
C(2) C(21) C(23) 109.9(5) . . . yes
C(2) C(21) C(24) 110.0(6) . . . yes
C(22) C(21) C(23) 110.2(6) . . . yes
C(22) C(21) C(24) 107.6(6) . . . yes
C(23) C(21) C(24) 109.4(6) . . . yes
C(4) C(25) C(26) 107.2(7) . . . yes
C(4) C(25) C(27) 110.9(6) . . . yes
C(4) C(25) C(28) 112.3(6) . . . yes
C(26) C(25) C(27) 109.4(9) . . . yes
C(26) C(25) C(28) 108.0(7) . . . yes
C(27) C(25) C(28) 108.9(9) . . . yes
C(17) C(29) C(30) 109.4(5) . . . yes
C(17) C(29) C(31) 110.1(5) . . . yes
C(17) C(29) C(32) 111.5(6) . . . yes
C(30) C(29) C(31) 110.3(6) . . . yes
C(30) C(29) C(32) 107.0(5) . . . yes
C(31) C(29) C(32) 108.5(5) . . . yes
C(19) C(33) C(34) 110.5(6) . . . yes
C(19) C(33) C(35) 113.5(6) . . . yes
C(19) C(33) C(36) 110.5(6) . . . yes
C(34) C(33) C(35) 106.5(7) . . . yes
C(34) C(33) C(36) 108.3(7) . . . yes
C(35) C(33) C(36) 107.4(8) . . . yes

loop_
_geom_bond_atom_site_label_1
_geom_bond_atom_site_label_2
_geom_bond_distance
_geom_bond_site_symmetry_1
_geom_bond_site_symmetry_2
_geom_bond_publ_flag
Sb(2) F(1) 1.835(6) . . yes
Sb(2) F(2) 1.753(6) . . yes
Sb(2) F(3) 1.793(8) . . yes
Sb(2) F(4) 1.849(7) . . yes
Sb(2) F(5) 1.819(7) . . yes
Sb(2) F(6) 1.833(10) . . yes
Pd(1) O(1) 2.003(4) . . yes
Pd(1) O(2) 1.963(4) . . yes
Pd(1) N(1) 1.943(5) . . yes
Pd(1) N(2) 1.942(5) . . yes
O(1) C(1) 1.263(7) . . yes
O(2) C(16) 1.318(7) . . yes
N(1) C(7) 1.287(8) . . yes
N(1) C(8) 1.472(9) . . yes
N(2) C(13) 1.500(7) . . yes
N(2) C(14) 1.293(8) . . yes
C(1) C(2) 1.473(8) . . yes
C(1) C(6) 1.470(8) . . yes
C(2) C(3) 1.382(9) . . yes
C(2) C(21) 1.539(8) . . yes
C(3) C(4) 1.386(9) . . yes
C(4) C(5) 1.395(9) . . yes
C(4) C(25) 1.527(9) . . yes
C(5) C(6) 1.393(9) . . yes
C(6) C(7) 1.456(9) . . yes
C(8) C(9) 1.513(8) . . yes
C(8) C(13) 1.43(1) . . yes
C(9) C(10) 1.515(10) . . yes
C(10) C(11) 1.43(1) . . yes
C(11) C(12) 1.504(8) . . yes
C(12) C(13) 1.476(9) . . yes
C(14) C(15) 1.440(7) . . yes
C(15) C(16) 1.426(8) . . yes
C(15) C(20) 1.398(9) . . yes
C(16) C(17) 1.443(7) . . yes
C(17) C(18) 1.373(9) . . yes
C(17) C(29) 1.553(9) . . yes
C(18) C(19) 1.414(9) . . yes
C(19) C(20) 1.371(8) . . yes
C(19) C(33) 1.538(9) . . yes
C(21) C(22) 1.519(10) . . yes
C(21) C(23) 1.53(1) . . yes
C(21) C(24) 1.53(1) . . yes
C(25) C(26) 1.48(1) . . yes
C(25) C(27) 1.53(1) . . yes
C(25) C(28) 1.53(1) . . yes
C(29) C(30) 1.553(9) . . yes
C(29) C(31) 1.523(9) . . yes
C(29) C(32) 1.532(8) . . yes
C(33) C(34) 1.53(1) . . yes
C(33) C(35) 1.51(1) . . yes
C(33) C(36) 1.52(1) . . yes
